data_4301669
loop_
_publ_author_name
'Xinping Wang'
'Chengbao Ni'
'Zhongliang Zhu'
'James C. Fettinger'
'Philip P. Power'

_publ_section_title
;
N-H and N=C Bond Formation via Germanium(III) Diradicaloid Intermediates
and C-S Bond Cleavage in Reactions of the Digermyne Ar'GeGeAr' (Ar'
= C6H3-2,6-(C6H3-2,6-Pri2)2) with Azides
;
_journal_name_full 'Inorganic Chemistry'
_journal_page_first 2464
_journal_page_last 2470
_journal_paper_doi 10.1021/ic801713v
_journal_volume 48
_journal_year 2009
_chemical_formula_moiety 'C70 H89 Ge2 N, C6 H14'
_chemical_formula_sum 'C76 H103 Ge2 N'
_chemical_formula_weight 1175.82
_chemical_name_systematic
;

 ?

;
_space_group_IT_number 14
_symmetry_cell_setting monoclinic
_symmetry_space_group_name_Hall '-P 2ybc'
_symmetry_space_group_name_H-M 'P 1 21/c 1'
_atom_sites_solution_hydrogens geom
_atom_sites_solution_primary direct
_atom_sites_solution_secondary difmap
_audit_creation_method SHELXL-97
_cell_angle_alpha 90.00
_cell_angle_beta 112.2680(10)
_cell_angle_gamma 90.00
_cell_formula_units_Z 4
_cell_length_a 23.5935(18)
_cell_length_b 12.9828(10)
_cell_length_c 22.8808(18)
_cell_measurement_reflns_used 7896
_cell_measurement_temperature 90(2)
_cell_measurement_theta_max 27.53
_cell_measurement_theta_min 2.35
_cell_volume 6485.9(9)
_computing_cell_refinement 'SAINT (7.46A) (Bruker, 2006)'
_computing_data_collection 'SMART (Version 5.054) (Bruker, 2002)'
_computing_data_reduction 'SAINT (7.46A) (Bruker, 2006)'
_computing_molecular_graphics 'SHELXTL 5.1, XP (Sheldrick, 1994)'
_computing_publication_material SHELXL97
_computing_structure_refinement 'SHELXL-97 (Sheldrick, 2008)'
_computing_structure_solution 'SHELXS-97 (Sheldrick, 2008)'
_diffrn_ambient_temperature 90(2)
_diffrn_measured_fraction_theta_full 0.999
_diffrn_measured_fraction_theta_max 0.999
_diffrn_measurement_device_type 'Bruker SMART1000 CCD'
_diffrn_measurement_method '\f and \w scans'
_diffrn_radiation_monochromator graphite
_diffrn_radiation_source 'fine-focus sealed tube'
_diffrn_radiation_type MoK\a
_diffrn_radiation_wavelength 0.71073
_diffrn_reflns_av_R_equivalents 0.0436
_diffrn_reflns_av_sigmaI/netI 0.0329
_diffrn_reflns_limit_h_max 30
_diffrn_reflns_limit_h_min -30
_diffrn_reflns_limit_k_max 16
_diffrn_reflns_limit_k_min -16
_diffrn_reflns_limit_l_max 29
_diffrn_reflns_limit_l_min -29
_diffrn_reflns_number 80681
_diffrn_reflns_theta_full 27.56
_diffrn_reflns_theta_max 27.56
_diffrn_reflns_theta_min 0.93
_exptl_absorpt_coefficient_mu 0.969
_exptl_absorpt_correction_T_max 0.893
_exptl_absorpt_correction_T_min 0.864
_exptl_absorpt_correction_type multi-scan
_exptl_absorpt_process_details 'SADABS V2008/2 (Sheldrick, 2008)'
_exptl_crystal_colour orange
_exptl_crystal_density_diffrn 1.204
_exptl_crystal_density_meas 0
_exptl_crystal_density_method 'not measured'
_exptl_crystal_description multifact
_exptl_crystal_F_000 2520
_exptl_crystal_size_max 0.151
_exptl_crystal_size_mid 0.142
_exptl_crystal_size_min 0.120
_refine_diff_density_max 0.788
_refine_diff_density_min -0.565
_refine_diff_density_rms 0.072
_refine_ls_extinction_method none
_refine_ls_goodness_of_fit_ref 1.051
_refine_ls_hydrogen_treatment mixed
_refine_ls_matrix_type full
_refine_ls_number_parameters 734
_refine_ls_number_reflns 14980
_refine_ls_number_restraints 0
_refine_ls_restrained_S_all 1.051
_refine_ls_R_factor_all 0.0554
_refine_ls_R_factor_gt 0.0378
_refine_ls_shift/su_max 0.001
_refine_ls_shift/su_mean 0.000
_refine_ls_structure_factor_coef Fsqd
_refine_ls_weighting_details 'calc w=1/[\s^2^(Fo^2^)+(0.0491P)^2^+6.7076P] where P=(Fo^2^+2Fc^2^)/3'
_refine_ls_weighting_scheme calc
_refine_ls_wR_factor_gt 0.0947
_refine_ls_wR_factor_ref 0.1058
_reflns_number_gt 11937
_reflns_number_total 14980
_reflns_threshold_expression >2sigma(I)
_cod_data_source_file ic801713v_si_001_3.cif
_cod_data_source_block p21c
_cod_depositor_comments
;
The following automatic conversions were performed:
'_symmetry_cell_setting' value 'Monoclinic' changed to 'monoclinic'
according to '/home/saulius/struct/CIF-dictionaries/cif_core.dic'
dictionary named 'cif_core.dic' version 2.4.1 from 2010-06-29.

Automatic conversion script
Id: cif_fix_enum 1527 2010-12-29 10:47:43Z saulius 
;
_cod_original_sg_symbol_H-M 'P 21/c'
_cod_database_code 4301669

loop_
_symmetry_equiv_pos_as_xyz
'x, y, z'
'-x, y+1/2, -z+1/2'
'-x, -y, -z'
'x, -y-1/2, z-1/2'

loop_
_atom_site_label
_atom_site_type_symbol
_atom_site_fract_x
_atom_site_fract_y
_atom_site_fract_z
_atom_site_U_iso_or_equiv
_atom_site_adp_type
_atom_site_occupancy
_atom_site_symmetry_multiplicity
_atom_site_calc_flag
_atom_site_refinement_flags
_atom_site_disorder_assembly
_atom_site_disorder_group
Ge1 Ge 0.296512(10) 0.417573(17) 0.250473(10) 0.01524(6) Uani 1 1 d . . .
Ge2 Ge 0.178556(10) 0.544783(17) 0.223127(10) 0.01622(6) Uani 1 1 d . . .
N1 N 0.22600(8) 0.46745(14) 0.18824(8) 0.0155(3) Uani 1 1 d . . .
C1 C 0.37487(9) 0.40789(16) 0.23214(9) 0.0141(4) Uani 1 1 d . . .
C2 C 0.40974(10) 0.49001(16) 0.22120(10) 0.0161(4) Uani 1 1 d . . .
C3 C 0.47361(10) 0.49014(17) 0.25113(10) 0.0189(4) Uani 1 1 d . . .
H3 H 0.4960 0.5480 0.2461 0.023 Uiso 1 1 calc R . .
C4 C 0.50500(10) 0.40830(17) 0.28780(10) 0.0192(4) Uani 1 1 d . . .
H4 H 0.5481 0.4115 0.3098 0.023 Uiso 1 1 calc R . .
C5 C 0.47246(10) 0.32142(17) 0.29201(10) 0.0176(4) Uani 1 1 d . . .
H5 H 0.4938 0.2617 0.3130 0.021 Uiso 1 1 calc R . .
C6 C 0.40859(9) 0.32114(16) 0.26566(9) 0.0151(4) Uani 1 1 d . . .
C7 C 0.37821(9) 0.22124(16) 0.27045(10) 0.0153(4) Uani 1 1 d . . .
C8 C 0.36049(9) 0.15196(17) 0.21884(10) 0.0170(4) Uani 1 1 d . . .
C9 C 0.34615(11) 0.05090(17) 0.22856(11) 0.0211(4) Uani 1 1 d . . .
H9 H 0.3362 0.0027 0.1949 0.025 Uiso 1 1 calc R . .
C10 C 0.34616(11) 0.01931(17) 0.28657(11) 0.0225(5) Uani 1 1 d . . .
H10 H 0.3373 -0.0503 0.2927 0.027 Uiso 1 1 calc R . .
C11 C 0.35917(10) 0.08956(17) 0.33529(11) 0.0205(4) Uani 1 1 d . . .
H11 H 0.3567 0.0685 0.3740 0.025 Uiso 1 1 calc R . .
C12 C 0.37583(10) 0.19086(16) 0.32871(10) 0.0163(4) Uani 1 1 d . . .
C13 C 0.38467(10) 0.57129(16) 0.17096(10) 0.0179(4) Uani 1 1 d . . .
C14 C 0.39441(11) 0.55410(17) 0.11450(10) 0.0214(5) Uani 1 1 d . . .
C15 C 0.37833(12) 0.63130(19) 0.06884(11) 0.0270(5) Uani 1 1 d . . .
H15 H 0.3847 0.6203 0.0307 0.032 Uiso 1 1 calc R . .
C16 C 0.35332(12) 0.72380(19) 0.07763(11) 0.0277(5) Uani 1 1 d . . .
H16 H 0.3426 0.7754 0.0458 0.033 Uiso 1 1 calc R . .
C17 C 0.34415(11) 0.74024(18) 0.13316(11) 0.0234(5) Uani 1 1 d . . .
H17 H 0.3272 0.8038 0.1394 0.028 Uiso 1 1 calc R . .
C18 C 0.35939(10) 0.66474(17) 0.18030(10) 0.0186(4) Uani 1 1 d . . .
C19 C 0.35763(10) 0.18544(17) 0.15369(10) 0.0186(4) Uani 1 1 d . . .
H19 H 0.3500 0.2614 0.1502 0.022 Uiso 1 1 calc R . .
C20 C 0.41828(11) 0.1665(2) 0.14569(11) 0.0259(5) Uani 1 1 d . . .
H20A H 0.4271 0.0925 0.1486 0.039 Uiso 1 1 calc R . .
H20B H 0.4513 0.2028 0.1790 0.039 Uiso 1 1 calc R . .
H20C H 0.4153 0.1921 0.1043 0.039 Uiso 1 1 calc R . .
C21 C 0.30526(12) 0.1343(2) 0.09945(11) 0.0272(5) Uani 1 1 d . . .
H21A H 0.3015 0.1664 0.0594 0.041 Uiso 1 1 calc R . .
H21B H 0.2669 0.1432 0.1060 0.041 Uiso 1 1 calc R . .
H21C H 0.3139 0.0607 0.0982 0.041 Uiso 1 1 calc R . .
C22 C 0.39127(10) 0.26413(16) 0.38428(10) 0.0169(4) Uani 1 1 d . . .
H22 H 0.3954 0.3346 0.3687 0.020 Uiso 1 1 calc R . .
C23 C 0.45274(11) 0.23678(19) 0.43672(10) 0.0233(5) Uani 1 1 d . . .
H23A H 0.4510 0.1663 0.4513 0.035 Uiso 1 1 calc R . .
H23B H 0.4611 0.2847 0.4721 0.035 Uiso 1 1 calc R . .
H23C H 0.4854 0.2418 0.4203 0.035 Uiso 1 1 calc R . .
C24 C 0.33934(10) 0.26843(17) 0.40933(10) 0.0205(4) Uani 1 1 d . . .
H24A H 0.3023 0.2966 0.3766 0.031 Uiso 1 1 calc R . .
H24B H 0.3517 0.3126 0.4468 0.031 Uiso 1 1 calc R . .
H24C H 0.3309 0.1988 0.4205 0.031 Uiso 1 1 calc R . .
C25 C 0.42287(12) 0.45516(18) 0.10205(11) 0.0243(5) Uani 1 1 d . . .
H25 H 0.4269 0.4059 0.1370 0.029 Uiso 1 1 calc R . .
C26 C 0.38236(13) 0.4046(2) 0.03988(12) 0.0309(6) Uani 1 1 d . . .
H26A H 0.3773 0.4517 0.0048 0.046 Uiso 1 1 calc R . .
H26B H 0.3422 0.3890 0.0411 0.046 Uiso 1 1 calc R . .
H26C H 0.4016 0.3407 0.0339 0.046 Uiso 1 1 calc R . .
C27 C 0.48721(13) 0.4747(2) 0.10263(14) 0.0362(6) Uani 1 1 d . . .
H27A H 0.5057 0.4090 0.0981 0.054 Uiso 1 1 calc R . .
H27B H 0.5127 0.5072 0.1426 0.054 Uiso 1 1 calc R . .
H27C H 0.4844 0.5202 0.0675 0.054 Uiso 1 1 calc R . .
C28 C 0.35228(10) 0.68790(17) 0.24231(10) 0.0185(4) Uani 1 1 d . . .
H28 H 0.3505 0.6206 0.2628 0.022 Uiso 1 1 calc R . .
C29 C 0.29355(11) 0.74737(18) 0.23357(11) 0.0216(5) Uani 1 1 d . . .
H29A H 0.2955 0.8159 0.2164 0.032 Uiso 1 1 calc R . .
H29B H 0.2895 0.7544 0.2744 0.032 Uiso 1 1 calc R . .
H29C H 0.2581 0.7099 0.2042 0.032 Uiso 1 1 calc R . .
C30 C 0.40891(11) 0.74591(18) 0.28610(11) 0.0229(5) Uani 1 1 d . . .
H30A H 0.4455 0.7038 0.2936 0.034 Uiso 1 1 calc R . .
H30B H 0.4047 0.7599 0.3264 0.034 Uiso 1 1 calc R . .
H30C H 0.4127 0.8111 0.2663 0.034 Uiso 1 1 calc R . .
C31 C 0.20054(9) 0.48724(16) 0.31198(10) 0.0148(4) Uani 1 1 d . . .
C32 C 0.16185(9) 0.40514(16) 0.31326(10) 0.0159(4) Uani 1 1 d . . .
C33 C 0.16368(10) 0.36414(18) 0.37018(10) 0.0200(4) Uani 1 1 d . . .
H33 H 0.1382 0.3075 0.3701 0.024 Uiso 1 1 calc R . .
C34 C 0.20251(10) 0.40564(18) 0.42683(10) 0.0218(5) Uani 1 1 d . . .
H34 H 0.2053 0.3756 0.4657 0.026 Uiso 1 1 calc R . .
C35 C 0.23739(10) 0.49146(18) 0.42649(10) 0.0194(4) Uani 1 1 d . . .
H35 H 0.2625 0.5218 0.4655 0.023 Uiso 1 1 calc R . .
C36 C 0.23654(9) 0.53451(16) 0.37011(10) 0.0153(4) Uani 1 1 d . . .
C37 C 0.27040(10) 0.63497(16) 0.37648(9) 0.0157(4) Uani 1 1 d . . .
C38 C 0.33517(10) 0.63875(16) 0.40614(9) 0.0157(4) Uani 1 1 d . . .
C39 C 0.36408(10) 0.73478(17) 0.41973(10) 0.0191(4) Uani 1 1 d . . .
H39 H 0.4074 0.7379 0.4397 0.023 Uiso 1 1 calc R . .
C40 C 0.33077(11) 0.82541(17) 0.40468(10) 0.0219(5) Uani 1 1 d . . .
H40 H 0.3512 0.8899 0.4144 0.026 Uiso 1 1 calc R . .
C41 C 0.26746(11) 0.82186(17) 0.37534(10) 0.0214(5) Uani 1 1 d . . .
H41 H 0.2448 0.8843 0.3650 0.026 Uiso 1 1 calc R . .
C42 C 0.23660(10) 0.72836(17) 0.36080(10) 0.0195(4) Uani 1 1 d . . .
C43 C 0.11370(10) 0.36613(17) 0.25271(10) 0.0179(4) Uani 1 1 d . . .
C44 C 0.12202(10) 0.27341(17) 0.22538(10) 0.0191(4) Uani 1 1 d . . .
C45 C 0.07541(11) 0.23869(19) 0.17046(11) 0.0237(5) Uani 1 1 d . . .
H45 H 0.0806 0.1759 0.1517 0.028 Uiso 1 1 calc R . .
C46 C 0.02200(11) 0.2939(2) 0.14294(11) 0.0270(5) Uani 1 1 d . . .
H46 H -0.0088 0.2700 0.1049 0.032 Uiso 1 1 calc R . .
C47 C 0.01319(11) 0.3841(2) 0.17051(11) 0.0271(5) Uani 1 1 d . . .
H47 H -0.0215(13) 0.421(2) 0.1532(13) 0.025(7) Uiso 1 1 d . . .
C48 C 0.05826(10) 0.42177(18) 0.22590(11) 0.0218(5) Uani 1 1 d . . .
C49 C 0.37461(10) 0.54224(17) 0.42579(10) 0.0175(4) Uani 1 1 d . . .
H49 H 0.3481 0.4814 0.4064 0.021 Uiso 1 1 calc R . .
C50 C 0.42808(10) 0.54290(18) 0.40318(11) 0.0217(5) Uani 1 1 d . . .
H50A H 0.4546 0.6021 0.4216 0.033 Uiso 1 1 calc R . .
H50B H 0.4121 0.5479 0.3570 0.033 Uiso 1 1 calc R . .
H50C H 0.4517 0.4791 0.4165 0.033 Uiso 1 1 calc R . .
C51 C 0.39963(11) 0.52911(18) 0.49799(10) 0.0232(5) Uani 1 1 d . . .
H51A H 0.4246 0.4665 0.5098 0.035 Uiso 1 1 calc R . .
H51B H 0.3654 0.5235 0.5121 0.035 Uiso 1 1 calc R . .
H51C H 0.4248 0.5889 0.5181 0.035 Uiso 1 1 calc R . .
C52 C 0.16703(11) 0.72825(18) 0.33155(11) 0.0240(5) Uani 1 1 d . . .
H52 H 0.1543 0.6620 0.3078 0.029 Uiso 1 1 calc R . .
C53 C 0.14017(14) 0.7287(3) 0.38253(15) 0.0547(10) Uani 1 1 d . . .
H53A H 0.1497 0.7943 0.4053 0.082 Uiso 1 1 calc R . .
H53B H 0.1579 0.6720 0.4121 0.082 Uiso 1 1 calc R . .
H53C H 0.0956 0.7200 0.3629 0.082 Uiso 1 1 calc R . .
C54 C 0.14021(15) 0.8149(2) 0.28434(18) 0.0549(10) Uani 1 1 d . . .
H54A H 0.0960 0.8044 0.2627 0.082 Uiso 1 1 calc R . .
H54B H 0.1596 0.8150 0.2533 0.082 Uiso 1 1 calc R . .
H54C H 0.1477 0.8810 0.3067 0.082 Uiso 1 1 calc R . .
C55 C 0.18023(10) 0.21048(18) 0.25497(11) 0.0217(5) Uani 1 1 d . . .
H55 H 0.2127 0.2576 0.2830 0.026 Uiso 1 1 calc R . .
C56 C 0.20319(12) 0.1668(2) 0.20591(13) 0.0301(5) Uani 1 1 d . . .
H56A H 0.2439 0.1366 0.2274 0.045 Uiso 1 1 calc R . .
H56B H 0.2056 0.2222 0.1778 0.045 Uiso 1 1 calc R . .
H56C H 0.1748 0.1136 0.1811 0.045 Uiso 1 1 calc R . .
C57 C 0.17214(13) 0.1230(2) 0.29637(14) 0.0358(6) Uani 1 1 d . . .
H57A H 0.1606 0.1521 0.3298 0.054 Uiso 1 1 calc R . .
H57B H 0.2107 0.0851 0.3154 0.054 Uiso 1 1 calc R . .
H57C H 0.1399 0.0761 0.2703 0.054 Uiso 1 1 calc R . .
C58 C 0.04456(11) 0.51591(18) 0.25829(11) 0.0241(5) Uani 1 1 d . . .
H58 H 0.0847 0.5447 0.2872 0.029 Uiso 1 1 calc R . .
C59 C 0.00903(12) 0.4834(2) 0.29923(13) 0.0316(6) Uani 1 1 d . . .
H59A H 0.0029 0.5434 0.3221 0.047 Uiso 1 1 calc R . .
H59B H 0.0324 0.4308 0.3295 0.047 Uiso 1 1 calc R . .
H59C H -0.0308 0.4552 0.2722 0.047 Uiso 1 1 calc R . .
C60 C 0.01051(13) 0.6019(2) 0.21269(14) 0.0376(6) Uani 1 1 d . . .
H60A H -0.0302 0.5774 0.1853 0.056 Uiso 1 1 calc R . .
H60B H 0.0336 0.6215 0.1868 0.056 Uiso 1 1 calc R . .
H60C H 0.0063 0.6617 0.2368 0.056 Uiso 1 1 calc R . .
C61 C 0.20225(10) 0.46927(17) 0.11734(10) 0.0185(4) Uani 1 1 d . . .
C62 C 0.13602(10) 0.42857(19) 0.09131(10) 0.0224(5) Uani 1 1 d . . .
H62A H 0.1353 0.3576 0.1069 0.027 Uiso 1 1 calc R . .
H62B H 0.1103 0.4724 0.1068 0.027 Uiso 1 1 calc R . .
C63 C 0.24103(11) 0.39929(18) 0.09331(10) 0.0214(5) Uani 1 1 d . . .
H63A H 0.2414 0.3286 0.1096 0.026 Uiso 1 1 calc R . .
H63B H 0.2838 0.4248 0.1090 0.026 Uiso 1 1 calc R . .
C64 C 0.20307(12) 0.57865(19) 0.09206(11) 0.0261(5) Uani 1 1 d . . .
H64A H 0.2456 0.6051 0.1082 0.031 Uiso 1 1 calc R . .
H64B H 0.1781 0.6249 0.1071 0.031 Uiso 1 1 calc R . .
C65 C 0.10946(12) 0.4285(2) 0.01870(11) 0.0311(6) Uani 1 1 d . . .
H65 H 0.0663 0.4028 0.0027 0.037 Uiso 1 1 calc R . .
C66 C 0.14874(12) 0.3575(2) -0.00435(11) 0.0307(6) Uani 1 1 d . . .
H66A H 0.1479 0.2866 0.0111 0.037 Uiso 1 1 calc R . .
H66B H 0.1321 0.3560 -0.0511 0.037 Uiso 1 1 calc R . .
C67 C 0.21470(12) 0.3975(2) 0.02039(11) 0.0277(5) Uani 1 1 d . . .
H67 H 0.2403 0.3513 0.0054 0.033 Uiso 1 1 calc R . .
C68 C 0.21609(14) 0.5073(2) -0.00396(12) 0.0363(6) Uani 1 1 d . . .
H68A H 0.2588 0.5328 0.0116 0.044 Uiso 1 1 calc R . .
H68B H 0.1998 0.5073 -0.0507 0.044 Uiso 1 1 calc R . .
C69 C 0.17725(14) 0.5776(2) 0.01935(12) 0.0359(6) Uani 1 1 d . . .
H69 H 0.1780 0.6491 0.0034 0.043 Uiso 1 1 calc R . .
C70 C 0.11092(14) 0.5384(2) -0.00532(12) 0.0388(7) Uani 1 1 d . . .
H70A H 0.0856 0.5842 0.0095 0.047 Uiso 1 1 calc R . .
H70B H 0.0937 0.5389 -0.0521 0.047 Uiso 1 1 calc R . .
C71 C 0.18395(17) 0.6099(3) 0.5928(2) 0.0669(11) Uani 1 1 d . . .
H71A H 0.1611 0.6334 0.6183 0.100 Uiso 1 1 calc R . .
H71B H 0.2056 0.6683 0.5837 0.100 Uiso 1 1 calc R . .
H71C H 0.2136 0.5572 0.6161 0.100 Uiso 1 1 calc R . .
C72 C 0.14104(16) 0.5659(3) 0.53309(18) 0.0532(8) Uani 1 1 d . . .
H72A H 0.1643 0.5456 0.5068 0.064 Uiso 1 1 calc R . .
H72B H 0.1113 0.6197 0.5098 0.064 Uiso 1 1 calc R . .
C73 C 0.10598(15) 0.4728(3) 0.54190(15) 0.0481(8) Uani 1 1 d . . .
H73A H 0.0815 0.4939 0.5667 0.058 Uiso 1 1 calc R . .
H73B H 0.1358 0.4203 0.5669 0.058 Uiso 1 1 calc R . .
C74 C 0.06281(15) 0.4230(3) 0.47965(15) 0.0462(7) Uani 1 1 d . . .
H74A H 0.0349 0.4766 0.4533 0.055 Uiso 1 1 calc R . .
H74B H 0.0877 0.3972 0.4563 0.055 Uiso 1 1 calc R . .
C75 C 0.02516(15) 0.3358(3) 0.48848(16) 0.0474(8) Uani 1 1 d . . .
H75A H -0.0022 0.3624 0.5088 0.057 Uiso 1 1 calc R . .
H75B H 0.0528 0.2843 0.5173 0.057 Uiso 1 1 calc R . .
C76 C -0.01330(17) 0.2832(3) 0.42694(17) 0.0571(9) Uani 1 1 d . . .
H76A H -0.0400 0.3341 0.3977 0.086 Uiso 1 1 calc R . .
H76B H -0.0384 0.2295 0.4353 0.086 Uiso 1 1 calc R . .
H76C H 0.0137 0.2521 0.4081 0.086 Uiso 1 1 calc R . .

loop_
_atom_site_aniso_label
_atom_site_aniso_U_11
_atom_site_aniso_U_22
_atom_site_aniso_U_33
_atom_site_aniso_U_23
_atom_site_aniso_U_13
_atom_site_aniso_U_12
Ge1 0.01537(11) 0.01664(12) 0.01394(10) 0.00274(8) 0.00583(8) 0.00170(8)
Ge2 0.01700(11) 0.01479(12) 0.01529(11) 0.00215(8) 0.00433(8) 0.00292(9)
N1 0.0155(9) 0.0149(9) 0.0142(8) 0.0003(7) 0.0034(7) 0.0010(7)
C1 0.0177(10) 0.0136(10) 0.0120(9) -0.0025(7) 0.0067(8) -0.0002(8)
C2 0.0240(11) 0.0115(10) 0.0158(9) -0.0031(8) 0.0110(8) -0.0023(8)
C3 0.0223(11) 0.0171(10) 0.0217(10) -0.0039(8) 0.0134(9) -0.0054(9)
C4 0.0154(10) 0.0212(11) 0.0224(10) -0.0058(9) 0.0087(8) -0.0025(8)
C5 0.0191(10) 0.0160(10) 0.0183(10) -0.0017(8) 0.0078(8) 0.0027(8)
C6 0.0168(10) 0.0165(10) 0.0141(9) -0.0055(8) 0.0082(8) -0.0029(8)
C7 0.0154(10) 0.0114(10) 0.0189(10) -0.0001(8) 0.0063(8) 0.0015(8)
C8 0.0149(10) 0.0158(10) 0.0198(10) -0.0022(8) 0.0061(8) 0.0009(8)
C9 0.0244(11) 0.0131(10) 0.0262(11) -0.0054(9) 0.0100(9) -0.0012(9)
C10 0.0268(12) 0.0121(10) 0.0299(12) 0.0002(9) 0.0121(10) -0.0009(9)
C11 0.0242(11) 0.0150(11) 0.0234(11) 0.0030(8) 0.0101(9) 0.0011(9)
C12 0.0167(10) 0.0129(10) 0.0184(10) 0.0010(8) 0.0057(8) 0.0013(8)
C13 0.0219(11) 0.0143(10) 0.0183(10) 0.0004(8) 0.0085(8) -0.0038(8)
C14 0.0293(12) 0.0170(11) 0.0204(10) -0.0015(8) 0.0123(9) -0.0047(9)
C15 0.0416(15) 0.0249(13) 0.0190(11) 0.0009(9) 0.0167(10) -0.0042(11)
C16 0.0407(15) 0.0205(12) 0.0235(11) 0.0071(9) 0.0142(11) -0.0012(10)
C17 0.0332(13) 0.0148(11) 0.0244(11) 0.0022(9) 0.0135(10) -0.0002(9)
C18 0.0227(11) 0.0161(10) 0.0187(10) 0.0005(8) 0.0098(9) -0.0031(9)
C19 0.0222(11) 0.0157(10) 0.0177(10) -0.0021(8) 0.0074(8) 0.0000(8)
C20 0.0272(12) 0.0286(13) 0.0243(11) 0.0014(10) 0.0126(10) 0.0045(10)
C21 0.0296(13) 0.0268(13) 0.0212(11) -0.0066(9) 0.0051(10) -0.0025(10)
C22 0.0227(11) 0.0121(10) 0.0162(9) -0.0001(8) 0.0078(8) -0.0001(8)
C23 0.0250(12) 0.0232(12) 0.0199(10) 0.0007(9) 0.0064(9) 0.0026(9)
C24 0.0241(11) 0.0167(11) 0.0215(10) 0.0009(8) 0.0097(9) 0.0013(9)
C25 0.0356(13) 0.0195(11) 0.0227(11) -0.0013(9) 0.0165(10) -0.0020(10)
C26 0.0425(15) 0.0268(14) 0.0268(12) -0.0069(10) 0.0169(11) -0.0029(11)
C27 0.0400(16) 0.0306(15) 0.0455(16) -0.0064(12) 0.0249(13) -0.0027(12)
C28 0.0253(11) 0.0140(10) 0.0199(10) 0.0003(8) 0.0126(9) -0.0020(9)
C29 0.0262(12) 0.0177(11) 0.0231(11) -0.0023(9) 0.0118(9) -0.0018(9)
C30 0.0237(12) 0.0230(12) 0.0239(11) -0.0031(9) 0.0113(9) -0.0027(9)
C31 0.0129(9) 0.0138(10) 0.0169(9) 0.0014(8) 0.0047(8) 0.0032(8)
C32 0.0126(10) 0.0140(10) 0.0195(10) 0.0014(8) 0.0042(8) 0.0031(8)
C33 0.0174(10) 0.0188(11) 0.0229(11) 0.0044(9) 0.0065(9) -0.0004(8)
C34 0.0191(11) 0.0265(12) 0.0187(10) 0.0065(9) 0.0059(9) 0.0000(9)
C35 0.0173(10) 0.0227(11) 0.0158(10) -0.0004(8) 0.0036(8) 0.0000(9)
C36 0.0133(9) 0.0124(10) 0.0194(10) 0.0009(8) 0.0054(8) 0.0035(8)
C37 0.0183(10) 0.0155(10) 0.0124(9) -0.0009(7) 0.0049(8) 0.0000(8)
C38 0.0184(10) 0.0152(10) 0.0127(9) -0.0009(7) 0.0050(8) 0.0006(8)
C39 0.0208(11) 0.0183(11) 0.0167(10) -0.0016(8) 0.0055(8) -0.0027(9)
C40 0.0331(13) 0.0142(11) 0.0180(10) -0.0029(8) 0.0094(9) -0.0046(9)
C41 0.0304(12) 0.0142(11) 0.0192(10) -0.0008(8) 0.0089(9) 0.0048(9)
C42 0.0247(11) 0.0173(11) 0.0159(10) -0.0017(8) 0.0069(9) 0.0038(9)
C43 0.0150(10) 0.0195(11) 0.0184(10) 0.0029(8) 0.0053(8) -0.0028(8)
C44 0.0170(10) 0.0182(11) 0.0224(10) 0.0003(8) 0.0077(8) -0.0043(8)
C45 0.0205(11) 0.0252(12) 0.0262(11) -0.0054(9) 0.0098(9) -0.0068(9)
C46 0.0174(11) 0.0383(15) 0.0221(11) -0.0048(10) 0.0041(9) -0.0090(10)
C47 0.0162(11) 0.0358(14) 0.0246(12) 0.0030(10) 0.0024(9) 0.0024(10)
C48 0.0168(11) 0.0225(11) 0.0243(11) 0.0028(9) 0.0057(9) -0.0009(9)
C49 0.0151(10) 0.0140(10) 0.0198(10) 0.0000(8) 0.0026(8) -0.0006(8)
C50 0.0175(11) 0.0196(11) 0.0265(11) -0.0021(9) 0.0067(9) -0.0013(9)
C51 0.0210(11) 0.0227(12) 0.0217(11) 0.0028(9) 0.0033(9) 0.0013(9)
C52 0.0228(12) 0.0183(11) 0.0274(12) -0.0042(9) 0.0054(9) 0.0056(9)
C53 0.0281(15) 0.097(3) 0.0406(16) -0.0190(18) 0.0149(13) 0.0105(17)
C54 0.0354(17) 0.0301(16) 0.072(2) 0.0154(15) -0.0110(15) 0.0058(13)
C55 0.0182(11) 0.0170(11) 0.0282(11) -0.0015(9) 0.0069(9) -0.0017(9)
C56 0.0286(13) 0.0261(13) 0.0372(14) -0.0024(11) 0.0142(11) 0.0020(10)
C57 0.0374(15) 0.0266(14) 0.0446(15) 0.0106(12) 0.0171(13) 0.0044(11)
C58 0.0171(11) 0.0222(12) 0.0291(12) 0.0008(9) 0.0045(9) 0.0023(9)
C59 0.0287(13) 0.0306(14) 0.0376(14) -0.0032(11) 0.0150(11) 0.0010(11)
C60 0.0333(15) 0.0329(15) 0.0444(16) 0.0096(12) 0.0123(12) 0.0117(12)
C61 0.0216(11) 0.0174(11) 0.0141(9) 0.0009(8) 0.0042(8) -0.0008(8)
C62 0.0192(11) 0.0254(12) 0.0180(10) -0.0017(9) 0.0017(8) 0.0006(9)
C63 0.0233(11) 0.0246(12) 0.0165(10) -0.0012(8) 0.0076(9) -0.0023(9)
C64 0.0358(14) 0.0209(12) 0.0175(10) 0.0041(9) 0.0055(10) -0.0005(10)
C65 0.0256(13) 0.0385(15) 0.0198(11) -0.0043(10) -0.0019(9) -0.0012(11)
C66 0.0339(14) 0.0357(15) 0.0177(11) -0.0074(10) 0.0043(10) -0.0056(11)
C67 0.0326(13) 0.0349(14) 0.0159(10) -0.0053(9) 0.0095(10) -0.0053(11)
C68 0.0486(17) 0.0423(16) 0.0168(11) 0.0030(11) 0.0111(11) -0.0098(13)
C69 0.0526(17) 0.0293(14) 0.0182(11) 0.0079(10) 0.0048(11) -0.0027(12)
C70 0.0461(17) 0.0421(17) 0.0161(11) 0.0052(11) -0.0019(11) 0.0086(13)
C71 0.046(2) 0.053(2) 0.083(3) 0.002(2) 0.0034(19) -0.0052(17)
C72 0.0470(19) 0.053(2) 0.062(2) -0.0071(17) 0.0239(17) -0.0021(16)
C73 0.0446(18) 0.051(2) 0.0453(17) -0.0005(15) 0.0133(14) 0.0039(15)
C74 0.0433(18) 0.0512(19) 0.0450(17) -0.0017(14) 0.0177(14) 0.0063(15)
C75 0.0499(19) 0.0425(18) 0.0510(18) -0.0003(14) 0.0206(15) 0.0085(15)
C76 0.058(2) 0.050(2) 0.059(2) -0.0092(17) 0.0170(17) -0.0057(17)

loop_
_atom_type_symbol
_atom_type_description
_atom_type_scat_dispersion_real
_atom_type_scat_dispersion_imag
_atom_type_scat_source
C C 0.0033 0.0016 'International Tables Vol C Tables 4.2.6.8 and 6.1.1.4'
H H 0.0000 0.0000 'International Tables Vol C Tables 4.2.6.8 and 6.1.1.4'
N N 0.0061 0.0033 'International Tables Vol C Tables 4.2.6.8 and 6.1.1.4'
Ge Ge 0.1547 1.8001 'International Tables Vol C Tables 4.2.6.8 and 6.1.1.4'

loop_
_geom_angle_atom_site_label_1
_geom_angle_atom_site_label_2
_geom_angle_atom_site_label_3
_geom_angle
_geom_angle_site_symmetry_1
_geom_angle_site_symmetry_3
_geom_angle_publ_flag
N1 Ge1 C1 118.82(8) . . ?
N1 Ge2 C31 104.99(8) . . ?
C61 N1 Ge1 134.09(14) . . ?
C61 N1 Ge2 114.15(13) . . ?
Ge1 N1 Ge2 111.38(9) . . ?
C6 C1 C2 116.38(19) . . ?
C6 C1 Ge1 107.55(14) . . ?
C2 C1 Ge1 128.00(15) . . ?
C3 C2 C1 120.07(19) . . ?
C3 C2 C13 114.29(18) . . ?
C1 C2 C13 124.88(19) . . ?
C4 C3 C2 121.8(2) . . ?
C4 C3 H3 119.1 . . ?
C2 C3 H3 119.1 . . ?
C3 C4 C5 118.9(2) . . ?
C3 C4 H4 120.5 . . ?
C5 C4 H4 120.5 . . ?
C4 C5 C6 120.5(2) . . ?
C4 C5 H5 119.8 . . ?
C6 C5 H5 119.8 . . ?
C5 C6 C1 121.49(19) . . ?
C5 C6 C7 115.90(19) . . ?
C1 C6 C7 122.43(18) . . ?
C12 C7 C8 120.36(19) . . ?
C12 C7 C6 119.98(18) . . ?
C8 C7 C6 119.00(18) . . ?
C9 C8 C7 118.5(2) . . ?
C9 C8 C19 119.96(19) . . ?
C7 C8 C19 121.50(19) . . ?
C10 C9 C8 121.2(2) . . ?
C10 C9 H9 119.4 . . ?
C8 C9 H9 119.4 . . ?
C11 C10 C9 119.7(2) . . ?
C11 C10 H10 120.2 . . ?
C9 C10 H10 120.2 . . ?
C10 C11 C12 121.3(2) . . ?
C10 C11 H11 119.3 . . ?
C12 C11 H11 119.3 . . ?
C11 C12 C7 118.57(19) . . ?
C11 C12 C22 119.20(19) . . ?
C7 C12 C22 122.23(18) . . ?
C18 C13 C14 120.1(2) . . ?
C18 C13 C2 123.78(19) . . ?
C14 C13 C2 115.73(19) . . ?
C15 C14 C13 118.7(2) . . ?
C15 C14 C25 118.7(2) . . ?
C13 C14 C25 122.6(2) . . ?
C16 C15 C14 121.6(2) . . ?
C16 C15 H15 119.2 . . ?
C14 C15 H15 119.2 . . ?
C17 C16 C15 119.4(2) . . ?
C17 C16 H16 120.3 . . ?
C15 C16 H16 120.3 . . ?
C16 C17 C18 121.0(2) . . ?
C16 C17 H17 119.5 . . ?
C18 C17 H17 119.5 . . ?
C17 C18 C13 119.2(2) . . ?
C17 C18 C28 119.6(2) . . ?
C13 C18 C28 121.09(19) . . ?
C8 C19 C20 111.91(18) . . ?
C8 C19 C21 113.01(19) . . ?
C20 C19 C21 109.72(19) . . ?
C8 C19 H19 107.3 . . ?
C20 C19 H19 107.3 . . ?
C21 C19 H19 107.3 . . ?
C19 C20 H20A 109.5 . . ?
C19 C20 H20B 109.5 . . ?
H20A C20 H20B 109.5 . . ?
C19 C20 H20C 109.5 . . ?
H20A C20 H20C 109.5 . . ?
H20B C20 H20C 109.5 . . ?
C19 C21 H21A 109.5 . . ?
C19 C21 H21B 109.5 . . ?
H21A C21 H21B 109.5 . . ?
C19 C21 H21C 109.5 . . ?
H21A C21 H21C 109.5 . . ?
H21B C21 H21C 109.5 . . ?
C12 C22 C23 111.48(18) . . ?
C12 C22 C24 111.27(18) . . ?
C23 C22 C24 111.57(17) . . ?
C12 C22 H22 107.4 . . ?
C23 C22 H22 107.4 . . ?
C24 C22 H22 107.4 . . ?
C22 C23 H23A 109.5 . . ?
C22 C23 H23B 109.5 . . ?
H23A C23 H23B 109.5 . . ?
C22 C23 H23C 109.5 . . ?
H23A C23 H23C 109.5 . . ?
H23B C23 H23C 109.5 . . ?
C22 C24 H24A 109.5 . . ?
C22 C24 H24B 109.5 . . ?
H24A C24 H24B 109.5 . . ?
C22 C24 H24C 109.5 . . ?
H24A C24 H24C 109.5 . . ?
H24B C24 H24C 109.5 . . ?
C14 C25 C26 111.8(2) . . ?
C14 C25 C27 111.3(2) . . ?
C26 C25 C27 110.3(2) . . ?
C14 C25 H25 107.8 . . ?
C26 C25 H25 107.8 . . ?
C27 C25 H25 107.8 . . ?
C25 C26 H26A 109.5 . . ?
C25 C26 H26B 109.5 . . ?
H26A C26 H26B 109.5 . . ?
C25 C26 H26C 109.5 . . ?
H26A C26 H26C 109.5 . . ?
H26B C26 H26C 109.5 . . ?
C25 C27 H27A 109.5 . . ?
C25 C27 H27B 109.5 . . ?
H27A C27 H27B 109.5 . . ?
C25 C27 H27C 109.5 . . ?
H27A C27 H27C 109.5 . . ?
H27B C27 H27C 109.5 . . ?
C18 C28 C30 109.31(18) . . ?
C18 C28 C29 113.08(18) . . ?
C30 C28 C29 111.07(18) . . ?
C18 C28 H28 107.7 . . ?
C30 C28 H28 107.7 . . ?
C29 C28 H28 107.7 . . ?
C28 C29 H29A 109.5 . . ?
C28 C29 H29B 109.5 . . ?
H29A C29 H29B 109.5 . . ?
C28 C29 H29C 109.5 . . ?
H29A C29 H29C 109.5 . . ?
H29B C29 H29C 109.5 . . ?
C28 C30 H30A 109.5 . . ?
C28 C30 H30B 109.5 . . ?
H30A C30 H30B 109.5 . . ?
C28 C30 H30C 109.5 . . ?
H30A C30 H30C 109.5 . . ?
H30B C30 H30C 109.5 . . ?
C32 C31 C36 118.02(19) . . ?
C32 C31 Ge2 112.04(14) . . ?
C36 C31 Ge2 127.73(16) . . ?
C33 C32 C31 121.15(19) . . ?
C33 C32 C43 118.46(19) . . ?
C31 C32 C43 120.19(18) . . ?
C34 C33 C32 120.2(2) . . ?
C34 C33 H33 119.9 . . ?
C32 C33 H33 119.9 . . ?
C33 C34 C35 119.5(2) . . ?
C33 C34 H34 120.3 . . ?
C35 C34 H34 120.3 . . ?
C34 C35 C36 121.7(2) . . ?
C34 C35 H35 119.2 . . ?
C36 C35 H35 119.2 . . ?
C35 C36 C31 119.1(2) . . ?
C35 C36 C37 115.75(18) . . ?
C31 C36 C37 124.92(18) . . ?
C38 C37 C42 119.42(19) . . ?
C38 C37 C36 120.77(18) . . ?
C42 C37 C36 119.20(19) . . ?
C39 C38 C37 118.91(19) . . ?
C39 C38 C49 118.42(19) . . ?
C37 C38 C49 122.65(19) . . ?
C40 C39 C38 121.3(2) . . ?
C40 C39 H39 119.3 . . ?
C38 C39 H39 119.3 . . ?
C39 C40 C41 119.9(2) . . ?
C39 C40 H40 120.1 . . ?
C41 C40 H40 120.1 . . ?
C40 C41 C42 121.0(2) . . ?
C40 C41 H41 119.5 . . ?
C42 C41 H41 119.5 . . ?
C41 C42 C37 119.5(2) . . ?
C41 C42 C52 119.1(2) . . ?
C37 C42 C52 121.3(2) . . ?
C44 C43 C48 120.5(2) . . ?
C44 C43 C32 120.89(19) . . ?
C48 C43 C32 118.5(2) . . ?
C45 C44 C43 118.9(2) . . ?
C45 C44 C55 119.9(2) . . ?
C43 C44 C55 121.19(19) . . ?
C46 C45 C44 121.1(2) . . ?
C46 C45 H45 119.5 . . ?
C44 C45 H45 119.5 . . ?
C45 C46 C47 120.1(2) . . ?
C45 C46 H46 119.9 . . ?
C47 C46 H46 119.9 . . ?
C46 C47 C48 121.0(2) . . ?
C46 C47 H47 121.0(18) . . ?
C48 C47 H47 118.0(18) . . ?
C47 C48 C43 118.4(2) . . ?
C47 C48 C58 119.5(2) . . ?
C43 C48 C58 122.0(2) . . ?
C38 C49 C50 112.59(18) . . ?
C38 C49 C51 110.55(18) . . ?
C50 C49 C51 109.43(18) . . ?
C38 C49 H49 108.0 . . ?
C50 C49 H49 108.0 . . ?
C51 C49 H49 108.0 . . ?
C49 C50 H50A 109.5 . . ?
C49 C50 H50B 109.5 . . ?
H50A C50 H50B 109.5 . . ?
C49 C50 H50C 109.5 . . ?
H50A C50 H50C 109.5 . . ?
H50B C50 H50C 109.5 . . ?
C49 C51 H51A 109.5 . . ?
C49 C51 H51B 109.5 . . ?
H51A C51 H51B 109.5 . . ?
C49 C51 H51C 109.5 . . ?
H51A C51 H51C 109.5 . . ?
H51B C51 H51C 109.5 . . ?
C42 C52 C54 113.6(2) . . ?
C42 C52 C53 110.9(2) . . ?
C54 C52 C53 111.0(3) . . ?
C42 C52 H52 107.0 . . ?
C54 C52 H52 107.0 . . ?
C53 C52 H52 107.0 . . ?
C52 C53 H53A 109.5 . . ?
C52 C53 H53B 109.5 . . ?
H53A C53 H53B 109.5 . . ?
C52 C53 H53C 109.5 . . ?
H53A C53 H53C 109.5 . . ?
H53B C53 H53C 109.5 . . ?
C52 C54 H54A 109.5 . . ?
C52 C54 H54B 109.5 . . ?
H54A C54 H54B 109.5 . . ?
C52 C54 H54C 109.5 . . ?
H54A C54 H54C 109.5 . . ?
H54B C54 H54C 109.5 . . ?
C44 C55 C56 112.61(19) . . ?
C44 C55 C57 111.69(19) . . ?
C56 C55 C57 109.9(2) . . ?
C44 C55 H55 107.5 . . ?
C56 C55 H55 107.5 . . ?
C57 C55 H55 107.5 . . ?
C55 C56 H56A 109.5 . . ?
C55 C56 H56B 109.5 . . ?
H56A C56 H56B 109.5 . . ?
C55 C56 H56C 109.5 . . ?
H56A C56 H56C 109.5 . . ?
H56B C56 H56C 109.5 . . ?
C55 C57 H57A 109.5 . . ?
C55 C57 H57B 109.5 . . ?
H57A C57 H57B 109.5 . . ?
C55 C57 H57C 109.5 . . ?
H57A C57 H57C 109.5 . . ?
H57B C57 H57C 109.5 . . ?
C48 C58 C60 114.0(2) . . ?
C48 C58 C59 110.0(2) . . ?
C60 C58 C59 110.5(2) . . ?
C48 C58 H58 107.4 . . ?
C60 C58 H58 107.4 . . ?
C59 C58 H58 107.4 . . ?
C58 C59 H59A 109.5 . . ?
C58 C59 H59B 109.5 . . ?
H59A C59 H59B 109.5 . . ?
C58 C59 H59C 109.5 . . ?
H59A C59 H59C 109.5 . . ?
H59B C59 H59C 109.5 . . ?
C58 C60 H60A 109.5 . . ?
C58 C60 H60B 109.5 . . ?
H60A C60 H60B 109.5 . . ?
C58 C60 H60C 109.5 . . ?
H60A C60 H60C 109.5 . . ?
H60B C60 H60C 109.5 . . ?
N1 C61 C63 110.43(17) . . ?
N1 C61 C64 111.61(17) . . ?
C63 C61 C64 108.57(19) . . ?
N1 C61 C62 108.72(17) . . ?
C63 C61 C62 108.32(18) . . ?
C64 C61 C62 109.12(19) . . ?
C65 C62 C61 110.9(2) . . ?
C65 C62 H62A 109.5 . . ?
C61 C62 H62A 109.5 . . ?
C65 C62 H62B 109.5 . . ?
C61 C62 H62B 109.5 . . ?
H62A C62 H62B 108.0 . . ?
C61 C63 C67 110.27(19) . . ?
C61 C63 H63A 109.6 . . ?
C67 C63 H63A 109.6 . . ?
C61 C63 H63B 109.6 . . ?
C67 C63 H63B 109.6 . . ?
H63A C63 H63B 108.1 . . ?
C61 C64 C69 110.0(2) . . ?
C61 C64 H64A 109.7 . . ?
C69 C64 H64A 109.7 . . ?
C61 C64 H64B 109.7 . . ?
C69 C64 H64B 109.7 . . ?
H64A C64 H64B 108.2 . . ?
C70 C65 C66 109.7(2) . . ?
C70 C65 C62 109.3(2) . . ?
C66 C65 C62 108.6(2) . . ?
C70 C65 H65 109.7 . . ?
C66 C65 H65 109.7 . . ?
C62 C65 H65 109.7 . . ?
C67 C66 C65 109.4(2) . . ?
C67 C66 H66A 109.8 . . ?
C65 C66 H66A 109.8 . . ?
C67 C66 H66B 109.8 . . ?
C65 C66 H66B 109.8 . . ?
H66A C66 H66B 108.3 . . ?
C66 C67 C68 109.8(2) . . ?
C66 C67 C63 109.94(19) . . ?
C68 C67 C63 108.8(2) . . ?
C66 C67 H67 109.4 . . ?
C68 C67 H67 109.4 . . ?
C63 C67 H67 109.4 . . ?
C69 C68 C67 109.3(2) . . ?
C69 C68 H68A 109.8 . . ?
C67 C68 H68A 109.8 . . ?
C69 C68 H68B 109.8 . . ?
C67 C68 H68B 109.8 . . ?
H68A C68 H68B 108.3 . . ?
C68 C69 C70 109.7(2) . . ?
C68 C69 C64 109.8(2) . . ?
C70 C69 C64 109.3(2) . . ?
C68 C69 H69 109.4 . . ?
C70 C69 H69 109.4 . . ?
C64 C69 H69 109.4 . . ?
C65 C70 C69 109.6(2) . . ?
C65 C70 H70A 109.8 . . ?
C69 C70 H70A 109.8 . . ?
C65 C70 H70B 109.8 . . ?
C69 C70 H70B 109.8 . . ?
H70A C70 H70B 108.2 . . ?
C72 C71 H71A 109.5 . . ?
C72 C71 H71B 109.5 . . ?
H71A C71 H71B 109.5 . . ?
C72 C71 H71C 109.5 . . ?
H71A C71 H71C 109.5 . . ?
H71B C71 H71C 109.5 . . ?
C71 C72 C73 113.7(3) . . ?
C71 C72 H72A 108.8 . . ?
C73 C72 H72A 108.8 . . ?
C71 C72 H72B 108.8 . . ?
C73 C72 H72B 108.8 . . ?
H72A C72 H72B 107.7 . . ?
C72 C73 C74 114.3(3) . . ?
C72 C73 H73A 108.7 . . ?
C74 C73 H73A 108.7 . . ?
C72 C73 H73B 108.7 . . ?
C74 C73 H73B 108.7 . . ?
H73A C73 H73B 107.6 . . ?
C75 C74 C73 114.2(3) . . ?
C75 C74 H74A 108.7 . . ?
C73 C74 H74A 108.7 . . ?
C75 C74 H74B 108.7 . . ?
C73 C74 H74B 108.7 . . ?
H74A C74 H74B 107.6 . . ?
C74 C75 C76 113.0(3) . . ?
C74 C75 H75A 109.0 . . ?
C76 C75 H75A 109.0 . . ?
C74 C75 H75B 109.0 . . ?
C76 C75 H75B 109.0 . . ?
H75A C75 H75B 107.8 . . ?
C75 C76 H76A 109.5 . . ?
C75 C76 H76B 109.5 . . ?
H76A C76 H76B 109.5 . . ?
C75 C76 H76C 109.5 . . ?
H76A C76 H76C 109.5 . . ?
H76B C76 H76C 109.5 . . ?

loop_
_geom_bond_atom_site_label_1
_geom_bond_atom_site_label_2
_geom_bond_distance
_geom_bond_site_symmetry_2
_geom_bond_publ_flag
Ge1 N1 1.8491(17) . ?
Ge1 C1 2.049(2) . ?
Ge2 N1 1.8910(18) . ?
Ge2 C31 2.040(2) . ?
N1 C61 1.502(3) . ?
C1 C6 1.424(3) . ?
C1 C2 1.426(3) . ?
C2 C3 1.399(3) . ?
C2 C13 1.506(3) . ?
C3 C4 1.382(3) . ?
C3 H3 0.9500 . ?
C4 C5 1.388(3) . ?
C4 H4 0.9500 . ?
C5 C6 1.395(3) . ?
C5 H5 0.9500 . ?
C6 C7 1.506(3) . ?
C7 C12 1.412(3) . ?
C7 C8 1.416(3) . ?
C8 C9 1.394(3) . ?
C8 C19 1.529(3) . ?
C9 C10 1.389(3) . ?
C9 H9 0.9500 . ?
C10 C11 1.382(3) . ?
C10 H10 0.9500 . ?
C11 C12 1.397(3) . ?
C11 H11 0.9500 . ?
C12 C22 1.518(3) . ?
C13 C18 1.403(3) . ?
C13 C14 1.413(3) . ?
C14 C15 1.393(3) . ?
C14 C25 1.525(3) . ?
C15 C16 1.386(4) . ?
C15 H15 0.9500 . ?
C16 C17 1.384(3) . ?
C16 H16 0.9500 . ?
C17 C18 1.400(3) . ?
C17 H17 0.9500 . ?
C18 C28 1.521(3) . ?
C19 C20 1.530(3) . ?
C19 C21 1.531(3) . ?
C19 H19 1.0000 . ?
C20 H20A 0.9800 . ?
C20 H20B 0.9800 . ?
C20 H20C 0.9800 . ?
C21 H21A 0.9800 . ?
C21 H21B 0.9800 . ?
C21 H21C 0.9800 . ?
C22 C23 1.533(3) . ?
C22 C24 1.538(3) . ?
C22 H22 1.0000 . ?
C23 H23A 0.9800 . ?
C23 H23B 0.9800 . ?
C23 H23C 0.9800 . ?
C24 H24A 0.9800 . ?
C24 H24B 0.9800 . ?
C24 H24C 0.9800 . ?
C25 C26 1.529(3) . ?
C25 C27 1.534(4) . ?
C25 H25 1.0000 . ?
C26 H26A 0.9800 . ?
C26 H26B 0.9800 . ?
C26 H26C 0.9800 . ?
C27 H27A 0.9800 . ?
C27 H27B 0.9800 . ?
C27 H27C 0.9800 . ?
C28 C30 1.530(3) . ?
C28 C29 1.532(3) . ?
C28 H28 1.0000 . ?
C29 H29A 0.9800 . ?
C29 H29B 0.9800 . ?
C29 H29C 0.9800 . ?
C30 H30A 0.9800 . ?
C30 H30B 0.9800 . ?
C30 H30C 0.9800 . ?
C31 C32 1.411(3) . ?
C31 C36 1.418(3) . ?
C32 C33 1.392(3) . ?
C32 C43 1.508(3) . ?
C33 C34 1.382(3) . ?
C33 H33 0.9500 . ?
C34 C35 1.387(3) . ?
C34 H34 0.9500 . ?
C35 C36 1.399(3) . ?
C35 H35 0.9500 . ?
C36 C37 1.507(3) . ?
C37 C38 1.419(3) . ?
C37 C42 1.421(3) . ?
C38 C39 1.398(3) . ?
C38 C49 1.523(3) . ?
C39 C40 1.384(3) . ?
C39 H39 0.9500 . ?
C40 C41 1.387(3) . ?
C40 H40 0.9500 . ?
C41 C42 1.390(3) . ?
C41 H41 0.9500 . ?
C42 C52 1.520(3) . ?
C43 C44 1.404(3) . ?
C43 C48 1.415(3) . ?
C44 C45 1.394(3) . ?
C44 C55 1.519(3) . ?
C45 C46 1.377(3) . ?
C45 H45 0.9500 . ?
C46 C47 1.383(4) . ?
C46 H46 0.9500 . ?
C47 C48 1.398(3) . ?
C47 H47 0.90(3) . ?
C48 C58 1.526(3) . ?
C49 C50 1.534(3) . ?
C49 C51 1.539(3) . ?
C49 H49 1.0000 . ?
C50 H50A 0.9800 . ?
C50 H50B 0.9800 . ?
C50 H50C 0.9800 . ?
C51 H51A 0.9800 . ?
C51 H51B 0.9800 . ?
C51 H51C 0.9800 . ?
C52 C54 1.521(4) . ?
C52 C53 1.524(4) . ?
C52 H52 1.0000 . ?
C53 H53A 0.9800 . ?
C53 H53B 0.9800 . ?
C53 H53C 0.9800 . ?
C54 H54A 0.9800 . ?
C54 H54B 0.9800 . ?
C54 H54C 0.9800 . ?
C55 C56 1.528(3) . ?
C55 C57 1.536(3) . ?
C55 H55 1.0000 . ?
C56 H56A 0.9800 . ?
C56 H56B 0.9800 . ?
C56 H56C 0.9800 . ?
C57 H57A 0.9800 . ?
C57 H57B 0.9800 . ?
C57 H57C 0.9800 . ?
C58 C60 1.531(3) . ?
C58 C59 1.534(3) . ?
C58 H58 1.0000 . ?
C59 H59A 0.9800 . ?
C59 H59B 0.9800 . ?
C59 H59C 0.9800 . ?
C60 H60A 0.9800 . ?
C60 H60B 0.9800 . ?
C60 H60C 0.9800 . ?
C61 C63 1.532(3) . ?
C61 C64 1.536(3) . ?
C61 C62 1.540(3) . ?
C62 C65 1.537(3) . ?
C62 H62A 0.9900 . ?
C62 H62B 0.9900 . ?
C63 C67 1.544(3) . ?
C63 H63A 0.9900 . ?
C63 H63B 0.9900 . ?
C64 C69 1.540(3) . ?
C64 H64A 0.9900 . ?
C64 H64B 0.9900 . ?
C65 C70 1.534(4) . ?
C65 C66 1.535(4) . ?
C65 H65 1.0000 . ?
C66 C67 1.531(4) . ?
C66 H66A 0.9900 . ?
C66 H66B 0.9900 . ?
C67 C68 1.536(4) . ?
C67 H67 1.0000 . ?
C68 C69 1.526(4) . ?
C68 H68A 0.9900 . ?
C68 H68B 0.9900 . ?
C69 C70 1.536(4) . ?
C69 H69 1.0000 . ?
C70 H70A 0.9900 . ?
C70 H70B 0.9900 . ?
C71 C72 1.473(5) . ?
C71 H71A 0.9800 . ?
C71 H71B 0.9800 . ?
C71 H71C 0.9800 . ?
C72 C73 1.521(5) . ?
C72 H72A 0.9900 . ?
C72 H72B 0.9900 . ?
C73 C74 1.544(5) . ?
C73 H73A 0.9900 . ?
C73 H73B 0.9900 . ?
C74 C75 1.499(5) . ?
C74 H74A 0.9900 . ?
C74 H74B 0.9900 . ?
C75 C76 1.518(5) . ?
C75 H75A 0.9900 . ?
C75 H75B 0.9900 . ?
C76 H76A 0.9800 . ?
C76 H76B 0.9800 . ?
C76 H76C 0.9800 . ?
